data_1530721
loop_
_publ_author_name
'Schleid, T.'
'Meyer, G.'

_publ_section_title
;
 An oxychloride of divalent ytterbium: Yb4 O Cl6
;
_journal_name_full 'Journal of the Less-Common Metals'
_journal_page_first 161
_journal_page_last 166
_journal_volume 127
_journal_year 1987
_chemical_formula_sum 'Cl6 O Yb4'
_chemical_name_systematic 'Yb4 O Cl6'
_space_group_IT_number 186
_symmetry_space_group_name_Hall 'P 6c -2c'
_symmetry_space_group_name_H-M 'P 63 m c'
_cell_angle_alpha 90
_cell_angle_beta 90
_cell_angle_gamma 120
_cell_formula_units_Z 2
_cell_length_a 9.146
_cell_length_b 9.146
_cell_length_c 6.894
_cell_volume 499.418
_citation_journal_id_ASTM JCOMAH
_cod_data_source_file Schleid_JCOMAH_1987_1367.cif
_cod_data_source_block Cl6O1Yb4
_cod_original_cell_volume 499.4181
_cod_original_formula_sum 'Cl6 O1 Yb4'
_cod_database_code 1530721

loop_
_symmetry_equiv_pos_as_xyz
x,y,z
x-y,x,z+1/2
-y,x-y,z
-x,-y,z+1/2
-x+y,-x,z
y,-x+y,z+1/2
y,x,z+1/2
-x+y,y,z
-x,-x+y,z+1/2
-y,-x,z
x-y,-y,z+1/2
x,x-y,z

loop_
_atom_site_label
_atom_site_type_symbol
_atom_site_fract_x
_atom_site_fract_y
_atom_site_fract_z
_atom_site_occupancy
_atom_site_U_iso_or_equiv
O1 O-2 0.3333 0.6667 0.1076 1 0.0
Cl2 Cl-1 0.466 0.534 0.7117 1 0.0
Cl1 Cl-1 0.138 0.862 0.3885 1 0.0
Yb1 Yb+2 0.3333 0.6667 0.4333 1 0.0
Yb2 Yb+2 0.19665 0.80335 0 1 0.0
